data_4130901
loop_
_publ_author_name
'Huang, Yinhua'
'Hayashi, Tamio'

_publ_section_title
;
 Rhodium-Catalyzed Asymmetric Arylation/Defluorination of
 1-(Trifluoromethyl)alkenes Forming Enantioenriched 1,1-Difluoroalkenes.
;
_journal_issue 38
_journal_name_full 'Journal of the American Chemical Society'
_journal_page_first 12340
_journal_page_last 12343
_journal_paper_doi 10.1021/jacs.6b07844
_journal_volume 138
_journal_year 2016
_chemical_absolute_configuration ad
_chemical_formula_sum 'C18 H12 Br F2 N O2'
_chemical_formula_weight 392.20
_space_group_crystal_system monoclinic
_space_group_IT_number 4
_space_group_name_Hall 'P 2yb'
_space_group_name_H-M_alt 'P 1 21 1'
_atom_sites_solution_hydrogens geom
_cell_angle_alpha 90
_cell_angle_beta 109.1021(19)
_cell_angle_gamma 90
_cell_formula_units_Z 2
_cell_length_a 7.2467(3)
_cell_length_b 12.0275(4)
_cell_length_c 9.5303(4)
_cell_measurement_reflns_used 4956
_cell_measurement_temperature 103.(2)
_cell_measurement_theta_max 23.9666
_cell_measurement_theta_min 2.8256
_cell_volume 784.92(5)
_computing_cell_refinement 'SAINT V8.35A (Bruker AXS Inc., 2015)'
_computing_data_collection 'APEX3 (Bruker AXS Inc., 2015)'
_computing_data_reduction 'SAINT V8.35A (Bruker AXS Inc., 2015)'
_computing_molecular_graphics 'XP (Bruker AXS Inc., 2015)'
_computing_publication_material 'APEX3 (Bruker AXS Inc., 2015)'
_computing_structure_refinement 'SHELXL-2014/7 (Sheldrick, 2014)'
_computing_structure_solution 'XT, VERSION 2014/4'
_diffrn_ambient_temperature 103.(2)
_diffrn_detector_area_resol_mean 8.3333
_diffrn_measured_fraction_theta_full 0.988
_diffrn_measured_fraction_theta_max 0.988
_diffrn_measurement_device_type 'CCD area detector'
_diffrn_measurement_method 'phi and omega scans'
_diffrn_radiation_monochromator graphite
_diffrn_radiation_type MoK\a
_diffrn_radiation_wavelength 0.71073
_diffrn_reflns_av_R_equivalents 0.0531
_diffrn_reflns_av_unetI/netI 0.0787
_diffrn_reflns_limit_h_max 10
_diffrn_reflns_limit_h_min -10
_diffrn_reflns_limit_k_max 17
_diffrn_reflns_limit_k_min -17
_diffrn_reflns_limit_l_max 13
_diffrn_reflns_limit_l_min -13
_diffrn_reflns_number 17205
_diffrn_reflns_theta_full 31.20
_diffrn_reflns_theta_max 31.20
_diffrn_reflns_theta_min 2.83
_diffrn_source 'fine-focus sealed tube'
_diffrn_source_type 'Bruker KappaCCD'
_exptl_absorpt_coefficient_mu 2.650
_exptl_absorpt_correction_T_max 0.74
_exptl_absorpt_correction_T_min 0.53
_exptl_absorpt_correction_type multi-scan
_exptl_absorpt_process_details
;
SADABS-2014/5 - Bruker AXS area detector scaling and absorption correction
;
_exptl_crystal_colour colourless
_exptl_crystal_density_diffrn 1.659
_exptl_crystal_density_method 'not measured'
_exptl_crystal_description block
_exptl_crystal_F_000 392
_exptl_crystal_size_max 0.380
_exptl_crystal_size_mid 0.160
_exptl_crystal_size_min 0.120
_refine_diff_density_max 0.414
_refine_diff_density_min -0.345
_refine_ls_abs_structure_details
;

Flack x determined using 1489 quotients [(I+)-(I-)]/[(I+)+(I-)]
(Parsons, Flack and Wagner, Acta Cryst. B69 (2013) 249-259).
;
_refine_ls_abs_structure_Flack -0.007(6)
_refine_ls_extinction_method none
_refine_ls_goodness_of_fit_ref 0.905
_refine_ls_hydrogen_treatment constr
_refine_ls_matrix_type full
_refine_ls_number_parameters 217
_refine_ls_number_reflns 5034
_refine_ls_number_restraints 1
_refine_ls_restrained_S_all 0.905
_refine_ls_R_factor_all 0.0576
_refine_ls_R_factor_gt 0.0353
_refine_ls_shift/su_max 0.000
_refine_ls_shift/su_mean 0.000
_refine_ls_structure_factor_coef Fsqd
_refine_ls_weighting_details 'w=1/[\s^2^(Fo^2^)] where P=(Fo^2^+2Fc^2^)/3'
_refine_ls_weighting_scheme calc
_refine_ls_wR_factor_gt 0.0633
_refine_ls_wR_factor_ref 0.0701
_reflns_number_gt 3917
_reflns_number_total 5034
_reflns_threshold_expression 'I > 2\s(I)'
_cod_data_source_file ja6b07844_si_001.cif
_cod_data_source_block chiba400
_cod_depositor_comments
;
The following automatic conversions were performed:

data item '_exptl_absorpt_correction_type' value 'Multi-Scan' was
changed to 'multi-scan' in accordance with the
/home/saulius/struct/COD-crude-data/automatic-downloads/DataCite-retrospective/ACS/depositions/lib/dictionaries/cif_core.dic
dictionary named 'cif_core.dic' version 2.4.2 last updated on
2011-04-26.

Automatic conversion script
Id: cif_fix_values 6909 2019-04-08 15:41:33Z antanas 
;
_cod_database_code 4130901

loop_
_space_group_symop_operation_xyz
'x, y, z'
'-x, y+1/2, -z'

loop_
_atom_site_type_symbol
_atom_site_label
_atom_site_fract_x
_atom_site_fract_y
_atom_site_fract_z
_atom_site_U_iso_or_equiv
_atom_site_adp_type
_atom_site_calc_flag
_atom_site_refinement_flags_adp
_atom_site_refinement_flags_posn
_atom_site_occupancy
Br Br1 0.04304(4) 0.61961(3) -0.23248(3) 0.03118(11) Uani d . . 1
C C1 0.0750(6) 0.3565(3) 0.4986(4) 0.0262(8) Uani d . . 1
C C2 0.2320(5) 0.3883(3) 0.4732(4) 0.0233(7) Uani d . . 1
H H2 0.3295 0.3341 0.4789 0.028 Uiso calc U R 1
C C3 0.2691(5) 0.5059(3) 0.4354(4) 0.0190(7) Uani d . . 1
H H3 0.1881 0.5559 0.4756 0.023 Uiso calc U R 1
C C4 0.2132(5) 0.5287(3) 0.2699(4) 0.0190(7) Uani d . . 1
C C5 0.1947(5) 0.4462(3) 0.1647(4) 0.0229(7) Uani d . . 1
H H5 0.2162 0.3708 0.1953 0.028 Uiso calc U R 1
C C6 0.1451(5) 0.4725(3) 0.0148(4) 0.0243(7) Uani d . . 1
H H6 0.1325 0.4155 -0.0569 0.029 Uiso calc U R 1
C C7 0.1145(4) 0.5820(3) -0.0283(4) 0.0215(7) Uani d . . 1
C C8 0.1332(5) 0.6662(3) 0.0739(4) 0.0237(7) Uani d . . 1
H H8 0.1118 0.7415 0.0424 0.028 Uiso calc U R 1
C C9 0.1835(5) 0.6391(3) 0.2226(4) 0.0216(7) Uani d . . 1
H H9 0.1982 0.6966 0.2938 0.026 Uiso calc U R 1
C C10 0.4847(5) 0.5376(3) 0.5126(4) 0.0233(7) Uani d . . 1
H H10A 0.5692 0.4764 0.4997 0.028 Uiso calc U R 1
H H10B 0.5157 0.6049 0.4649 0.028 Uiso calc U R 1
C C11 0.5029(5) 0.6635(3) 0.7240(4) 0.0217(8) Uani d . . 1
C C12 0.6069(5) 0.4823(3) 0.7852(4) 0.0227(7) Uani d . . 1
C C13 0.6280(5) 0.5426(3) 0.9249(4) 0.0191(7) Uani d . . 1
C C14 0.5665(5) 0.6515(3) 0.8896(4) 0.0196(7) Uani d . . 1
C C15 0.5670(5) 0.7277(3) 0.9966(4) 0.0272(8) Uani d . . 1
H H15 0.5245 0.8019 0.9713 0.033 Uiso calc U R 1
C C16 0.6323(5) 0.6922(4) 1.1444(5) 0.0328(9) Uani d . . 1
H H16 0.6329 0.7426 1.2213 0.039 Uiso calc U R 1
C C17 0.6961(5) 0.5842(3) 1.1792(4) 0.0336(10) Uani d . . 1
H H17 0.742 0.5621 1.2805 0.04 Uiso calc U R 1
C C18 0.6952(5) 0.5073(3) 1.0706(4) 0.0263(8) Uani d . . 1
H H18 0.739 0.4332 1.0956 0.032 Uiso calc U R 1
F F1 -0.0746(4) 0.4198(2) 0.4954(3) 0.0470(7) Uani d . . 1
F F2 0.0393(4) 0.25359(18) 0.5338(2) 0.0383(6) Uani d . . 1
N N1 0.5272(4) 0.5588(2) 0.6709(3) 0.0200(6) Uani d . . 1
O O1 0.4471(4) 0.7449(2) 0.6493(3) 0.0294(6) Uani d . . 1
O O2 0.6470(4) 0.38749(19) 0.7670(3) 0.0350(7) Uani d . . 1

loop_
_atom_site_aniso_label
_atom_site_aniso_U_11
_atom_site_aniso_U_22
_atom_site_aniso_U_33
_atom_site_aniso_U_12
_atom_site_aniso_U_13
_atom_site_aniso_U_23
Br1 0.02467(15) 0.0475(2) 0.01952(14) -0.0025(2) 0.00466(11) 0.0080(2)
C1 0.030(2) 0.029(2) 0.0186(17) -0.0061(16) 0.0067(16) -0.0003(15)
C2 0.0275(17) 0.0227(16) 0.0218(17) 0.0010(13) 0.0109(14) 0.0026(14)
C3 0.0185(15) 0.0226(16) 0.0174(16) -0.0001(13) 0.0082(13) -0.0020(13)
C4 0.0173(15) 0.0208(17) 0.0199(16) -0.0011(13) 0.0074(13) -0.0008(13)
C5 0.0257(17) 0.0226(17) 0.0202(17) 0.0022(14) 0.0072(14) 0.0010(13)
C6 0.0265(17) 0.0241(18) 0.0221(17) 0.0010(14) 0.0075(14) -0.0039(14)
C7 0.0166(14) 0.0308(18) 0.0175(15) 0.0002(12) 0.0062(12) 0.0050(13)
C8 0.0240(17) 0.0194(16) 0.0279(19) -0.0018(13) 0.0090(14) 0.0050(14)
C9 0.0233(15) 0.0200(19) 0.0221(15) -0.0019(14) 0.0085(12) -0.0026(14)
C10 0.0213(16) 0.0323(19) 0.0166(16) -0.0037(14) 0.0069(13) -0.0021(14)
C11 0.0155(16) 0.0254(18) 0.0232(18) -0.0040(12) 0.0050(14) 0.0019(14)
C12 0.0218(16) 0.0203(17) 0.0243(17) -0.0020(13) 0.0052(13) 0.0023(14)
C13 0.0150(15) 0.0200(16) 0.0212(17) -0.0048(13) 0.0044(13) 0.0009(14)
C14 0.0144(14) 0.0221(18) 0.0216(16) -0.0014(11) 0.0051(12) 0.0006(13)
C15 0.0219(17) 0.0250(19) 0.033(2) 0.0023(14) 0.0066(16) -0.0038(15)
C16 0.0232(19) 0.049(3) 0.026(2) -0.0023(18) 0.0074(17) -0.0128(19)
C17 0.0244(19) 0.056(3) 0.0178(18) -0.0054(18) 0.0040(15) 0.0002(17)
C18 0.0206(17) 0.0301(19) 0.0252(18) -0.0037(14) 0.0035(15) 0.0060(15)
F1 0.0309(14) 0.0489(16) 0.068(2) -0.0058(12) 0.0263(14) 0.0007(14)
F2 0.0517(15) 0.0346(12) 0.0270(12) -0.0191(11) 0.0109(11) 0.0048(10)
N1 0.0182(14) 0.0209(15) 0.0199(16) -0.0016(11) 0.0048(12) 0.0011(12)
O1 0.0309(14) 0.0251(13) 0.0295(15) -0.0018(11) 0.0060(11) 0.0068(11)
O2 0.0429(16) 0.0233(14) 0.0357(16) 0.0064(12) 0.0087(13) -0.0039(11)

loop_
_atom_type_symbol
_atom_type_description
_atom_type_scat_dispersion_real
_atom_type_scat_dispersion_imag
_atom_type_scat_source
C C 0.0033 0.0016 'International Tables Vol C Tables 4.2.6.8 and 6.1.1.4'
H H 0.0000 0.0000 'International Tables Vol C Tables 4.2.6.8 and 6.1.1.4'
N N 0.0061 0.0033 'International Tables Vol C Tables 4.2.6.8 and 6.1.1.4'
O O 0.0106 0.0060 'International Tables Vol C Tables 4.2.6.8 and 6.1.1.4'
F F 0.0171 0.0103 'International Tables Vol C Tables 4.2.6.8 and 6.1.1.4'
Br Br -0.2901 2.4595 'International Tables Vol C Tables 4.2.6.8 and 6.1.1.4'

loop_
_geom_angle_atom_site_label_1
_geom_angle_atom_site_label_2
_geom_angle_atom_site_label_3
_geom_angle
C2 C1 F1 126.3(3)
C2 C1 F2 125.2(4)
F1 C1 F2 108.5(3)
C1 C2 C3 124.0(3)
C2 C3 C4 114.2(3)
C2 C3 C10 110.5(3)
C4 C3 C10 109.6(3)
C5 C4 C9 118.6(3)
C5 C4 C3 123.5(3)
C9 C4 C3 117.8(3)
C4 C5 C6 120.8(3)
C7 C6 C5 119.1(3)
C6 C7 C8 121.5(3)
C6 C7 Br1 119.9(3)
C8 C7 Br1 118.6(2)
C7 C8 C9 118.8(3)
C8 C9 C4 121.1(3)
N1 C10 C3 112.0(3)
O1 C11 N1 125.5(3)
O1 C11 C14 129.1(3)
N1 C11 C14 105.3(3)
O2 C12 N1 124.7(3)
O2 C12 C13 129.4(3)
N1 C12 C13 105.9(3)
C18 C13 C14 120.9(3)
C18 C13 C12 130.8(3)
C14 C13 C12 108.3(3)
C15 C14 C13 121.9(3)
C15 C14 C11 130.1(3)
C13 C14 C11 108.0(3)
C14 C15 C16 117.6(3)
C17 C16 C15 120.3(4)
C16 C17 C18 121.9(4)
C13 C18 C17 117.4(3)
C11 N1 C12 112.4(3)
C11 N1 C10 121.8(3)
C12 N1 C10 125.7(3)

loop_
_geom_bond_atom_site_label_1
_geom_bond_atom_site_label_2
_geom_bond_distance
Br1 C7 1.898(3)
C1 C2 1.295(5)
C1 F1 1.317(4)
C1 F2 1.330(4)
C2 C3 1.506(5)
C3 C4 1.519(5)
C3 C10 1.541(5)
C4 C5 1.385(5)
C4 C9 1.397(5)
C5 C6 1.390(5)
C6 C7 1.376(5)
C7 C8 1.381(5)
C8 C9 1.382(5)
C10 N1 1.460(4)
C11 O1 1.200(4)
C11 N1 1.389(4)
C11 C14 1.499(5)
C12 O2 1.204(4)
C12 N1 1.398(4)
C12 C13 1.479(5)
C13 C18 1.380(5)
C13 C14 1.389(5)
C14 C15 1.371(5)
C15 C16 1.398(5)
C16 C17 1.382(6)
C17 C18 1.387(5)
